data_7153477
loop_
_publ_author_name
'Sun, Hao'
'Zhang, Guangqian'
'Zhi, Sanjun'
'Han, Jianlin'
'Li, Guigen'
'Pan, Yi'

_publ_section_title
;
 Copper-catalyzed aminobromination/elimination process: an efficient
 access to alpha,beta-unsaturated vicinal haloamino ketones and esters.
;
_journal_issue 19
_journal_name_full 'Organic &amp; biomolecular chemistry'
_journal_page_first 4236
_journal_page_last 4239
_journal_paper_doi 10.1039/c0ob00283f
_journal_volume 8
_journal_year 2010
_chemical_formula_moiety 'C24 H22 Br N O4 S'
_chemical_formula_sum 'C24 H22 Br N O4 S'
_chemical_formula_weight 500.40
_chemical_name_systematic
;
?
;
_space_group_IT_number 14
_symmetry_cell_setting monoclinic
_symmetry_space_group_name_Hall '-P 2ybc'
_symmetry_space_group_name_H-M 'P 1 21/c 1'
_atom_sites_solution_hydrogens geom
_atom_sites_solution_primary direct
_atom_sites_solution_secondary difmap
_audit_creation_method SHELXL-97
_cell_angle_alpha 90.00
_cell_angle_beta 109.346(4)
_cell_angle_gamma 90.00
_cell_formula_units_Z 4
_cell_length_a 10.5553(14)
_cell_length_b 8.6908(12)
_cell_length_c 26.008(3)
_cell_measurement_reflns_used 3166
_cell_measurement_temperature 291(2)
_cell_measurement_theta_max 22.86
_cell_measurement_theta_min 2.48
_cell_volume 2251.1(5)
_computing_cell_refinement SMART
_computing_data_collection 'SMART (Bruker, 2000)'
_computing_data_reduction 'SAINT (Bruker, 2000)'
_computing_molecular_graphics SHELXTL
_computing_publication_material SHELXTL
_computing_structure_refinement SHELXTL
_computing_structure_solution 'SHELXTL (Bruker, 2000)'
_diffrn_ambient_temperature 291(2)
_diffrn_measured_fraction_theta_full 1.000
_diffrn_measured_fraction_theta_max 1.000
_diffrn_measurement_device_type 'Bruker Smart Aepex CCD'
_diffrn_measurement_method 'phi and omega scans'
_diffrn_radiation_monochromator graphite
_diffrn_radiation_source 'sealed tube'
_diffrn_radiation_type MoK\a
_diffrn_radiation_wavelength 0.71073
_diffrn_reflns_av_R_equivalents 0.0424
_diffrn_reflns_av_sigmaI/netI 0.0390
_diffrn_reflns_limit_h_max 12
_diffrn_reflns_limit_h_min -13
_diffrn_reflns_limit_k_max 10
_diffrn_reflns_limit_k_min -10
_diffrn_reflns_limit_l_max 32
_diffrn_reflns_limit_l_min -13
_diffrn_reflns_number 11831
_diffrn_reflns_theta_full 26.00
_diffrn_reflns_theta_max 26.00
_diffrn_reflns_theta_min 1.66
_exptl_absorpt_coefficient_mu 1.950
_exptl_absorpt_correction_T_max 0.6965
_exptl_absorpt_correction_T_min 0.6113
_exptl_absorpt_correction_type multi-scan
_exptl_absorpt_process_details 'SADABS; Bruker, 2000'
_exptl_crystal_density_diffrn 1.476
_exptl_crystal_density_method 'not measured'
_exptl_crystal_F_000 1024
_exptl_crystal_size_max 0.28
_exptl_crystal_size_mid 0.22
_exptl_crystal_size_min 0.20
_refine_diff_density_max 0.322
_refine_diff_density_min -0.552
_refine_diff_density_rms 0.077
_refine_ls_extinction_method none
_refine_ls_goodness_of_fit_ref 1.081
_refine_ls_hydrogen_treatment constr
_refine_ls_matrix_type full
_refine_ls_number_parameters 283
_refine_ls_number_reflns 4415
_refine_ls_number_restraints 0
_refine_ls_restrained_S_all 1.081
_refine_ls_R_factor_all 0.0611
_refine_ls_R_factor_gt 0.0507
_refine_ls_shift/su_max 0.000
_refine_ls_shift/su_mean 0.000
_refine_ls_structure_factor_coef Fsqd
_refine_ls_weighting_details 'calc w=1/[\s^2^(Fo^2^)+(0.06P)^2^+1.99P] where P=(Fo^2^+2Fc^2^)/3'
_refine_ls_weighting_scheme calc
_refine_ls_wR_factor_gt 0.1207
_refine_ls_wR_factor_ref 0.1241
_reflns_number_gt 3681
_reflns_number_total 4415
_reflns_threshold_expression >2sigma(I)
_cod_data_source_file c0ob00283f.txt
_cod_data_source_block sh1
_cod_depositor_comments
;
The following automatic conversions were performed:

'_symmetry_cell_setting' value 'Monoclinic' changed to 'monoclinic'
according to /home/saulius/struct/CIF-dictionaries/cif_core.dic
dictionary named 'cif_core.dic' version 2.4.2 from 2011-04-26.

Automatic conversion script
Id: cif_fix_values 1891 2012-01-12 08:04:46Z andrius 
;
_cod_original_sg_symbol_H-M P2(1)/c
_cod_database_code 7153477

loop_
_symmetry_equiv_pos_as_xyz
'x, y, z'
'-x, y+1/2, -z+1/2'
'-x, -y, -z'
'x, -y-1/2, z-1/2'

loop_
_atom_site_label
_atom_site_type_symbol
_atom_site_fract_x
_atom_site_fract_y
_atom_site_fract_z
_atom_site_U_iso_or_equiv
_atom_site_adp_type
_atom_site_occupancy
_atom_site_symmetry_multiplicity
_atom_site_calc_flag
_atom_site_refinement_flags
Br1 Br 0.94240(3) 0.51737(4) 0.902490(16) 0.04246(14) Uani 1 1 d .
S1 S 1.21305(9) 0.17037(12) 0.93354(4) 0.0419(2) Uani 1 1 d .
O1 O 1.2065(3) 0.1474(3) 0.87855(11) 0.0454(7) Uani 1 1 d .
O2 O 1.2892(3) 0.2962(3) 0.96447(11) 0.0456(6) Uani 1 1 d .
O3 O 0.9241(2) -0.0659(3) 0.87539(11) 0.0432(6) Uani 1 1 d .
O4 O 0.4692(3) 0.3643(3) 0.66295(11) 0.0479(7) Uani 1 1 d .
N1 N 1.0577(3) 0.1879(4) 0.93088(12) 0.0373(7) Uani 1 1 d .
C1 C 1.4264(4) -0.4068(5) 1.06341(16) 0.0429(9) Uani 1 1 d .
H1A H 1.4844 -0.4585 1.0473 0.064 Uiso 1 1 calc R
H1B H 1.3535 -0.4736 1.0628 0.064 Uiso 1 1 calc R
H1C H 1.4762 -0.3798 1.1004 0.064 Uiso 1 1 calc R
C2 C 1.3712(4) -0.2622(4) 1.03133(16) 0.0400(8) Uani 1 1 d .
C3 C 1.4090(4) -0.1185(4) 1.05375(15) 0.0401(8) Uani 1 1 d .
H3 H 1.4685 -0.1120 1.0892 0.048 Uiso 1 1 calc R
C4 C 1.3612(4) 0.0186(5) 1.02506(16) 0.0424(9) Uani 1 1 d .
H4 H 1.3864 0.1149 1.0407 0.051 Uiso 1 1 calc R
C5 C 1.2735(4) 0.0017(4) 0.97161(15) 0.0395(8) Uani 1 1 d .
C6 C 1.2364(4) -0.1402(5) 0.94790(16) 0.0429(9) Uani 1 1 d .
H6 H 1.1789 -0.1466 0.9121 0.051 Uiso 1 1 calc R
C7 C 1.2845(4) -0.2738(5) 0.97717(15) 0.0422(9) Uani 1 1 d .
H7 H 1.2596 -0.3697 0.9612 0.051 Uiso 1 1 calc R
C8 C 1.0279(4) 0.2105(5) 0.98237(16) 0.0448(9) Uani 1 1 d .
H8A H 1.0643 0.3072 0.9984 0.067 Uiso 1 1 calc R
H8B H 1.0676 0.1286 1.0073 0.067 Uiso 1 1 calc R
H8C H 0.9324 0.2103 0.9747 0.067 Uiso 1 1 calc R
C9 C 0.9547(4) 0.2009(5) 0.87974(15) 0.0398(8) Uani 1 1 d .
C10 C 0.8874(4) 0.3302(5) 0.86297(16) 0.0423(9) Uani 1 1 d .
C11 C 0.9218(4) 0.0519(5) 0.84906(15) 0.0410(8) Uani 1 1 d .
C12 C 0.8878(4) 0.0464(4) 0.78900(16) 0.0415(9) Uani 1 1 d .
C13 C 0.8026(4) -0.0729(5) 0.76076(17) 0.0452(9) Uani 1 1 d .
H13 H 0.7712 -0.1459 0.7797 0.054 Uiso 1 1 calc R
C14 C 0.7656(4) -0.0807(5) 0.70399(15) 0.0416(9) Uani 1 1 d .
H14 H 0.7085 -0.1581 0.6849 0.050 Uiso 1 1 calc R
C15 C 0.8140(4) 0.0263(5) 0.67691(18) 0.0491(10) Uani 1 1 d .
H15 H 0.7886 0.0213 0.6391 0.059 Uiso 1 1 calc R
C16 C 0.9005(4) 0.1426(5) 0.70447(17) 0.0459(9) Uani 1 1 d .
H16 H 0.9338 0.2130 0.6852 0.055 Uiso 1 1 calc R
C17 C 0.9376(4) 0.1533(5) 0.76154(17) 0.0444(9) Uani 1 1 d .
H17 H 0.9946 0.2312 0.7804 0.053 Uiso 1 1 calc R
C18 C 0.7671(4) 0.3489(5) 0.81322(17) 0.0459(9) Uani 1 1 d .
C19 C 0.7690(4) 0.4570(5) 0.77391(16) 0.0407(8) Uani 1 1 d .
H19 H 0.8387 0.5280 0.7812 0.049 Uiso 1 1 calc R
C20 C 0.6675(4) 0.4587(5) 0.72428(16) 0.0442(9) Uani 1 1 d .
H20 H 0.6693 0.5303 0.6979 0.053 Uiso 1 1 calc R
C21 C 0.5630(4) 0.3544(5) 0.71352(19) 0.0529(10) Uani 1 1 d .
C22 C 0.5567(4) 0.2507(5) 0.75275(17) 0.0497(10) Uani 1 1 d .
H22 H 0.4850 0.1826 0.7457 0.060 Uiso 1 1 calc R
C23 C 0.6601(4) 0.2492(5) 0.80356(18) 0.0478(9) Uani 1 1 d .
H23 H 0.6563 0.1810 0.8306 0.057 Uiso 1 1 calc R
C24 C 0.3794(4) 0.2378(5) 0.64440(17) 0.0471(9) Uani 1 1 d .
H24A H 0.4301 0.1445 0.6474 0.071 Uiso 1 1 calc R
H24B H 0.3256 0.2539 0.6070 0.071 Uiso 1 1 calc R
H24C H 0.3221 0.2298 0.6663 0.071 Uiso 1 1 calc R

loop_
_atom_site_aniso_label
_atom_site_aniso_U_11
_atom_site_aniso_U_22
_atom_site_aniso_U_33
_atom_site_aniso_U_23
_atom_site_aniso_U_13
_atom_site_aniso_U_12
Br1 0.0331(2) 0.0418(2) 0.0434(2) -0.01418(16) 0.00044(15) 0.00734(14)
S1 0.0317(4) 0.0479(5) 0.0383(5) 0.0056(4) 0.0014(4) 0.0014(4)
O1 0.0527(16) 0.0472(16) 0.0417(15) 0.0133(12) 0.0230(13) 0.0166(12)
O2 0.0386(13) 0.0424(15) 0.0475(15) 0.0077(12) 0.0030(11) -0.0066(11)
O3 0.0310(12) 0.0483(16) 0.0429(15) 0.0059(13) 0.0024(11) -0.0040(11)
O4 0.0446(15) 0.0455(15) 0.0462(16) 0.0132(12) 0.0049(12) -0.0111(12)
N1 0.0342(15) 0.0408(16) 0.0329(15) -0.0091(13) 0.0058(12) 0.0076(13)
C1 0.0334(18) 0.046(2) 0.041(2) 0.0145(17) 0.0016(16) 0.0030(15)
C2 0.0368(18) 0.040(2) 0.043(2) 0.0107(16) 0.0136(16) 0.0043(15)
C3 0.0372(19) 0.043(2) 0.0332(19) 0.0032(16) 0.0023(15) 0.0041(15)
C4 0.0336(18) 0.041(2) 0.043(2) -0.0064(17) 0.0003(15) 0.0024(15)
C5 0.0320(17) 0.045(2) 0.0354(19) 0.0068(16) 0.0035(14) 0.0034(15)
C6 0.0391(19) 0.045(2) 0.0355(19) -0.0092(16) 0.0000(15) 0.0042(16)
C7 0.0360(18) 0.044(2) 0.039(2) -0.0014(16) 0.0023(16) -0.0008(15)
C8 0.052(2) 0.049(2) 0.042(2) -0.0133(17) 0.0272(18) 0.0043(18)
C9 0.0400(19) 0.042(2) 0.0384(19) -0.0086(16) 0.0137(16) -0.0018(16)
C10 0.044(2) 0.041(2) 0.041(2) -0.0151(17) 0.0127(16) -0.0014(16)
C11 0.0402(19) 0.043(2) 0.0355(19) 0.0015(16) 0.0067(16) 0.0050(16)
C12 0.0372(19) 0.0391(19) 0.047(2) -0.0044(17) 0.0123(16) 0.0126(15)
C13 0.0345(19) 0.045(2) 0.048(2) -0.0131(18) 0.0023(17) 0.0062(16)
C14 0.0375(19) 0.049(2) 0.0366(19) -0.0132(17) 0.0093(16) 0.0080(16)
C15 0.045(2) 0.053(2) 0.048(2) -0.0153(19) 0.0136(18) 0.0127(18)
C16 0.039(2) 0.048(2) 0.048(2) -0.0031(18) 0.0113(17) 0.0162(16)
C17 0.039(2) 0.050(2) 0.046(2) -0.0023(18) 0.0160(17) 0.0095(16)
C18 0.043(2) 0.041(2) 0.052(2) -0.0046(18) 0.0136(18) 0.0049(16)
C19 0.0296(17) 0.041(2) 0.044(2) 0.0028(16) 0.0031(15) 0.0064(15)
C20 0.041(2) 0.047(2) 0.043(2) 0.0036(17) 0.0107(16) 0.0004(16)
C21 0.048(2) 0.054(3) 0.054(3) 0.002(2) 0.014(2) 0.0035(19)
C22 0.041(2) 0.055(2) 0.048(2) 0.0046(19) 0.0079(17) 0.0011(17)
C23 0.040(2) 0.054(2) 0.050(2) -0.0024(19) 0.0164(18) 0.0009(17)
C24 0.044(2) 0.048(2) 0.045(2) -0.0153(18) 0.0080(17) -0.0152(17)

loop_
_atom_type_symbol
_atom_type_description
_atom_type_scat_dispersion_real
_atom_type_scat_dispersion_imag
_atom_type_scat_source
C C 0.0033 0.0016 'International Tables Vol C Tables 4.2.6.8 and 6.1.1.4'
H H 0.0000 0.0000 'International Tables Vol C Tables 4.2.6.8 and 6.1.1.4'
Br Br -0.2901 2.4595 'International Tables Vol C Tables 4.2.6.8 and 6.1.1.4'
N N 0.0061 0.0033 'International Tables Vol C Tables 4.2.6.8 and 6.1.1.4'
O O 0.0106 0.0060 'International Tables Vol C Tables 4.2.6.8 and 6.1.1.4'
S S 0.1246 0.1234 'International Tables Vol C Tables 4.2.6.8 and 6.1.1.4'

loop_
_geom_angle_atom_site_label_1
_geom_angle_atom_site_label_2
_geom_angle_atom_site_label_3
_geom_angle
O1 S1 O2 120.14(19)
O1 S1 N1 104.93(16)
O2 S1 N1 108.82(17)
O1 S1 C5 109.59(18)
O2 S1 C5 106.66(17)
N1 S1 C5 105.89(18)
C21 O4 C24 117.8(3)
C9 N1 C8 120.6(3)
C9 N1 S1 119.8(3)
C8 N1 S1 119.1(2)
C2 C1 H1A 109.5
C2 C1 H1B 109.5
H1A C1 H1B 109.5
C2 C1 H1C 109.5
H1A C1 H1C 109.5
H1B C1 H1C 109.5
C3 C2 C7 119.3(3)
C3 C2 C1 120.9(3)
C7 C2 C1 119.8(4)
C2 C3 C4 122.6(3)
C2 C3 H3 118.7
C4 C3 H3 118.7
C5 C4 C3 116.1(3)
C5 C4 H4 121.9
C3 C4 H4 121.9
C6 C5 C4 122.4(3)
C6 C5 S1 119.8(3)
C4 C5 S1 117.9(3)
C5 C6 C7 120.4(3)
C5 C6 H6 119.8
C7 C6 H6 119.8
C6 C7 C2 119.2(4)
C6 C7 H7 120.4
C2 C7 H7 120.4
N1 C8 H8A 109.5
N1 C8 H8B 109.5
H8A C8 H8B 109.5
N1 C8 H8C 109.5
H8A C8 H8C 109.5
H8B C8 H8C 109.5
C10 C9 N1 122.6(3)
C10 C9 C11 123.6(3)
N1 C9 C11 113.6(3)
C9 C10 C18 126.0(3)
C9 C10 Br1 120.8(3)
C18 C10 Br1 113.2(3)
O3 C11 C12 120.9(4)
O3 C11 C9 117.7(3)
C12 C11 C9 121.4(3)
C17 C12 C13 120.9(4)
C17 C12 C11 121.5(4)
C13 C12 C11 117.6(4)
C14 C13 C12 119.5(4)
C14 C13 H13 120.2
C12 C13 H13 120.2
C15 C14 C13 119.4(4)
C15 C14 H14 120.3
C13 C14 H14 120.3
C14 C15 C16 121.6(4)
C14 C15 H15 119.2
C16 C15 H15 119.2
C15 C16 C17 119.8(4)
C15 C16 H16 120.1
C17 C16 H16 120.1
C12 C17 C16 118.8(4)
C12 C17 H17 120.6
C16 C17 H17 120.6
C23 C18 C19 120.0(4)
C23 C18 C10 120.0(4)
C19 C18 C10 119.7(4)
C20 C19 C18 119.9(4)
C20 C19 H19 120.0
C18 C19 H19 120.0
C19 C20 C21 120.2(4)
C19 C20 H20 119.9
C21 C20 H20 119.9
O4 C21 C22 123.9(4)
O4 C21 C20 115.5(4)
C22 C21 C20 120.6(4)
C21 C22 C23 119.2(4)
C21 C22 H22 120.4
C23 C22 H22 120.4
C18 C23 C22 119.9(4)
C18 C23 H23 120.0
C22 C23 H23 120.0
O4 C24 H24A 109.5
O4 C24 H24B 109.5
H24A C24 H24B 109.5
O4 C24 H24C 109.5
H24A C24 H24C 109.5
H24B C24 H24C 109.5

loop_
_geom_bond_atom_site_label_1
_geom_bond_atom_site_label_2
_geom_bond_distance
Br1 C10 1.909(4)
S1 O1 1.423(3)
S1 O2 1.435(3)
S1 N1 1.625(3)
S1 C5 1.765(4)
O3 C11 1.227(5)
O4 C21 1.362(5)
O4 C24 1.427(5)
N1 C9 1.416(5)
N1 C8 1.487(5)
C1 C2 1.514(5)
C1 H1A 0.9600
C1 H1B 0.9600
C1 H1C 0.9600
C2 C3 1.380(6)
C2 C7 1.406(5)
C3 C4 1.408(5)
C3 H3 0.9300
C4 C5 1.399(5)
C4 H4 0.9300
C5 C6 1.376(5)
C6 C7 1.389(6)
C6 H6 0.9300
C7 H7 0.9300
C8 H8A 0.9600
C8 H8B 0.9600
C8 H8C 0.9600
C9 C10 1.324(6)
C9 C11 1.501(5)
C10 C18 1.492(6)
C11 C12 1.483(5)
C12 C17 1.378(6)
C12 C13 1.409(6)
C13 C14 1.398(6)
C13 H13 0.9300
C14 C15 1.364(6)
C14 H14 0.9300
C15 C16 1.391(6)
C15 H15 0.9300
C16 C17 1.407(6)
C16 H16 0.9300
C17 H17 0.9300
C18 C23 1.378(6)
C18 C19 1.393(6)
C19 C20 1.377(5)
C19 H19 0.9300
C20 C21 1.383(6)
C20 H20 0.9300
C21 C22 1.379(6)
C22 C23 1.408(6)
C22 H22 0.9300
C23 H23 0.9300
C24 H24A 0.9600
C24 H24B 0.9600
C24 H24C 0.9600

loop_
_geom_torsion_atom_site_label_1
_geom_torsion_atom_site_label_2
_geom_torsion_atom_site_label_3
_geom_torsion_atom_site_label_4
_geom_torsion
O1 S1 N1 C9 -9.2(3)
O2 S1 N1 C9 120.6(3)
C5 S1 N1 C9 -125.1(3)
O1 S1 N1 C8 178.8(3)
O2 S1 N1 C8 -51.4(3)
C5 S1 N1 C8 62.9(3)
C7 C2 C3 C4 1.9(6)
C1 C2 C3 C4 179.3(4)
C2 C3 C4 C5 -0.9(6)
C3 C4 C5 C6 -0.5(6)
C3 C4 C5 S1 -178.9(3)
O1 S1 C5 C6 -36.8(4)
O2 S1 C5 C6 -168.4(3)
N1 S1 C5 C6 75.8(4)
O1 S1 C5 C4 141.6(3)
O2 S1 C5 C4 10.1(4)
N1 S1 C5 C4 -105.7(3)
C4 C5 C6 C7 0.9(6)
S1 C5 C6 C7 179.3(3)
C5 C6 C7 C2 0.1(6)
C3 C2 C7 C6 -1.5(6)
C1 C2 C7 C6 -178.9(4)
C8 N1 C9 C10 61.9(5)
S1 N1 C9 C10 -110.0(4)
C8 N1 C9 C11 -113.0(4)
S1 N1 C9 C11 75.1(4)
N1 C9 C10 C18 -172.0(4)
C11 C9 C10 C18 2.5(7)
N1 C9 C10 Br1 9.1(6)
C11 C9 C10 Br1 -176.5(3)
C10 C9 C11 O3 -137.5(4)
N1 C9 C11 O3 37.5(5)
C10 C9 C11 C12 42.6(6)
N1 C9 C11 C12 -142.5(4)
O3 C11 C12 C17 -151.5(4)
C9 C11 C12 C17 28.4(5)
O3 C11 C12 C13 28.3(5)
C9 C11 C12 C13 -151.8(3)
C17 C12 C13 C14 -1.5(5)
C11 C12 C13 C14 178.7(3)
C12 C13 C14 C15 0.8(5)
C13 C14 C15 C16 0.6(6)
C14 C15 C16 C17 -1.4(6)
C13 C12 C17 C16 0.7(5)
C11 C12 C17 C16 -179.5(3)
C15 C16 C17 C12 0.7(5)
C9 C10 C18 C23 50.0(6)
Br1 C10 C18 C23 -130.9(4)
C9 C10 C18 C19 -123.3(5)
Br1 C10 C18 C19 55.7(4)
C23 C18 C19 C20 -3.5(6)
C10 C18 C19 C20 169.9(4)
C18 C19 C20 C21 0.6(6)
C24 O4 C21 C22 -16.8(6)
C24 O4 C21 C20 164.3(4)
C19 C20 C21 O4 -179.0(4)
C19 C20 C21 C22 2.0(7)
O4 C21 C22 C23 179.3(4)
C20 C21 C22 C23 -1.8(7)
C19 C18 C23 C22 3.7(6)
C10 C18 C23 C22 -169.7(4)
C21 C22 C23 C18 -1.1(6)
